data_1567327
loop_
_publ_author_name
'Font, Pau'
'Vald\'es, Hugo'
'Guisado-Barrios, Gregorio'
'Ribas, Xavi'

_publ_section_title
;
 Hemilabile MIC^N ligands allow oxidant-free Au(i)/Au(iii)
 arylation-lactonization of \g-alkenoic acids
;
_journal_issue 32
_journal_name_full 'Chemical Science'
_journal_page_first 9351
_journal_page_last 9360
_journal_paper_doi 10.1039/D2SC01966C
_journal_volume 13
_journal_year 2022
_chemical_formula_moiety 'C35 H44 Au N4 O4, F6 Sb, 2(O H2) '
_chemical_formula_sum 'C35 H48 Au F6 N4 O6 Sb'
_chemical_formula_weight 1053.49
_space_group_crystal_system triclinic
_space_group_IT_number 2
_space_group_name_Hall '-P 1'
_space_group_name_H-M_alt 'P -1'
_atom_sites_solution_hydrogens geom
_audit_update_record
;
2022-03-31 deposited with the CCDC.	2022-07-08 downloaded from the CCDC.
;
_cell_angle_alpha 76.35(10)
_cell_angle_beta 72.58(7)
_cell_angle_gamma 65.54(8)
_cell_formula_units_Z 2
_cell_length_a 11.63(4)
_cell_length_b 12.52(5)
_cell_length_c 15.71(6)
_cell_measurement_reflns_used 9316
_cell_measurement_temperature 100.(2)
_cell_measurement_theta_max 28.2741
_cell_measurement_theta_min 2.8720
_cell_volume 1970(13)
_computing_cell_refinement 'SAINT V8.38A (Bruker AXS Inc., 2017)'
_computing_data_collection 'Bruker Instrument Service vV6.2.9'
_computing_data_reduction 'SAINT V8.38A (Bruker AXS Inc., 2017)'
_computing_molecular_graphics 'shelXle (C.B. Huebschle, rev 882)'
_computing_structure_refinement 'SHELXL-2017/1 (Sheldrick, 2017)'
_computing_structure_solution 'SHELXT 2014/5 (Sheldrick, 2014)'
_diffrn_ambient_temperature 100.(2)
_diffrn_detector CMOS
_diffrn_detector_area_resol_mean 7.3910
_diffrn_detector_type 'PHOTON II'
_diffrn_measured_fraction_theta_full 0.996
_diffrn_measured_fraction_theta_max 0.996
_diffrn_measurement_device_type 'D8 QUEST ECO'
_diffrn_measurement_method 'phi and omega scans'
_diffrn_radiation_monochromator 'doubly curved silicon crystal Bruker Triumph'
_diffrn_radiation_type 'Mo K\a'
_diffrn_radiation_wavelength 0.71076
_diffrn_reflns_av_R_equivalents 0.0412
_diffrn_reflns_av_unetI/netI 0.0238
_diffrn_reflns_limit_h_max 15
_diffrn_reflns_limit_h_min -15
_diffrn_reflns_limit_k_max 16
_diffrn_reflns_limit_k_min -16
_diffrn_reflns_limit_l_max 20
_diffrn_reflns_limit_l_min -20
_diffrn_reflns_number 86475
_diffrn_reflns_theta_full 28.35
_diffrn_reflns_theta_max 28.35
_diffrn_reflns_theta_min 2.88
_diffrn_source_type 'Ceramic x-ray tube'
_exptl_absorpt_coefficient_mu 4.480
_exptl_absorpt_correction_T_max 0.75
_exptl_absorpt_correction_T_min 0.44
_exptl_absorpt_correction_type multi-scan
_exptl_absorpt_process_details
;
SADABS-2016/2 - Bruker AXS area detector scaling and absorption correction
;
_exptl_crystal_colour yellow
_exptl_crystal_density_diffrn 1.776
_exptl_crystal_density_method 'not measured'
_exptl_crystal_description block
_exptl_crystal_F_000 1036
_exptl_crystal_size_max 0.550
_exptl_crystal_size_mid 0.400
_exptl_crystal_size_min 0.250
_refine_diff_density_max 10.949
_refine_diff_density_min -6.868
_refine_ls_extinction_method none
_refine_ls_goodness_of_fit_ref 1.062
_refine_ls_hydrogen_treatment constr
_refine_ls_matrix_type full
_refine_ls_number_parameters 478
_refine_ls_number_reflns 9804
_refine_ls_number_restraints 6
_refine_ls_restrained_S_all 1.062
_refine_ls_R_factor_all 0.1121
_refine_ls_R_factor_gt 0.0894
_refine_ls_shift/su_max 0.005
_refine_ls_shift/su_mean 0.000
_refine_ls_structure_factor_coef Fsqd
_refine_ls_weighting_details 'w=1/[\s^2^(Fo^2^)+(0.0865P)^2^+72.0617P] where P=(Fo^2^+2Fc^2^)/3'
_refine_ls_weighting_scheme calc
_refine_ls_wR_factor_gt 0.2113
_refine_ls_wR_factor_ref 0.2361
_reflns_number_gt 8205
_reflns_number_total 9804
_reflns_threshold_expression 'I > 2\s(I)'
_cod_data_source_file d2sc01966c2.cif
_cod_data_source_block PFL3P80_2on
_cod_depositor_comments
;
The following automatic conversions were performed:

data item '_exptl_absorpt_correction_type' value 'Multi-Scan' was
changed to 'multi-scan' in accordance with the
/home/data/users/saulius/crontab/automatic-downloads/rss-feeds/RSC/lib/dictionaries/cif_core.dic
dictionary named 'cif_core.dic' version 2.4.2 last updated on
2011-04-26.

Automatic conversion script
Id: cif_fix_values 7556 2019-12-06 15:28:31Z antanas 

 Adding full bibliography for 1567327--1567338.cif.
;
_cod_original_cell_volume 1970.(13)
_cod_database_code 1567327

loop_
_space_group_symop_operation_xyz
'x, y, z'
'-x, -y, -z'

loop_
_atom_site_type_symbol
_atom_site_label
_atom_site_fract_x
_atom_site_fract_y
_atom_site_fract_z
_atom_site_U_iso_or_equiv
_atom_site_adp_type
_atom_site_calc_flag
_atom_site_refinement_flags_adp
_atom_site_refinement_flags_occupancy
_atom_site_refinement_flags_posn
_atom_site_occupancy
_atom_site_disorder_assembly
_atom_site_disorder_group
Au Au1 0.49581(4) 0.35917(4) 0.64604(3) 0.03076(15) Uani d . . . 1 . .
O O37 0.6705(9) 0.3225(8) 0.5568(6) 0.045(2) Uani d . . . 1 . .
O O39 0.6393(10) 0.5118(8) 0.5094(7) 0.049(2) Uani d . . . 1 . .
O O41 0.5391(7) 0.4494(7) 0.7132(6) 0.0306(16) Uani d . . . 1 . .
O O43 0.3752(9) 0.6070(11) 0.6728(9) 0.059(3) Uani d . . . 1 . .
N N2 0.4464(10) 0.2645(8) 0.5822(6) 0.0305(19) Uani d . . . 1 . .
N N10 0.2534(8) 0.3937(7) 0.8132(6) 0.0204(15) Uani d . . . 1 . .
N N11 0.1523(8) 0.3589(7) 0.8390(6) 0.0233(16) Uani d . . . 1 . .
N N12 0.1638(8) 0.3054(8) 0.7708(6) 0.0252(17) Uani d . . . 1 . .
C C3 0.5168(16) 0.2231(13) 0.5047(10) 0.052(4) Uani d . . . 1 . .
H H3 0.598946 0.22979 0.479112 0.063 Uiso calc U . R 1 . .
C C4 0.4708(19) 0.1702(15) 0.4612(10) 0.061(5) Uani d . . . 1 . .
H H4 0.52026 0.143013 0.404961 0.073 Uiso calc U . R 1 . .
C C5 0.3552(17) 0.1571(14) 0.4987(10) 0.053(4) Uani d . . . 1 . .
H H5 0.324987 0.118825 0.469521 0.064 Uiso calc U . R 1 . .
C C6 0.2803(13) 0.2003(13) 0.5806(9) 0.041(3) Uani d . . . 1 . .
H H6 0.19863 0.192895 0.607333 0.05 Uiso calc U . R 1 . .
C C7 0.3290(11) 0.2535(10) 0.6207(7) 0.030(2) Uani d . . . 1 . .
C C8 0.2701(10) 0.3050(9) 0.7048(7) 0.0237(19) Uani d . . . 1 . .
C C9 0.3291(9) 0.3635(8) 0.7318(6) 0.0194(17) Uani d . . . 1 . .
C C13 0.2680(9) 0.4549(9) 0.8761(7) 0.0224(18) Uani d . . . 1 . .
C C14 0.3649(10) 0.3916(8) 0.9226(7) 0.026(2) Uani d . . . 1 . .
C C15 0.3740(13) 0.4500(13) 0.9842(9) 0.042(3) Uani d . . . 1 . .
H H15 0.440353 0.411171 1.016841 0.051 Uiso calc U . R 1 . .
C C16 0.2888(14) 0.5627(14) 0.9986(10) 0.048(3) Uani d . . . 1 . .
H H16 0.295153 0.599757 1.042378 0.058 Uiso calc U . R 1 . .
C C17 0.1937(13) 0.6230(11) 0.9501(9) 0.040(3) Uani d . . . 1 . .
H H17 0.136706 0.701614 0.960119 0.048 Uiso calc U . R 1 . .
C C18 0.1802(11) 0.5699(10) 0.8863(8) 0.030(2) Uani d . . . 1 . .
C C19 0.4538(11) 0.2640(11) 0.9113(8) 0.035(2) Uani d . . . 1 . .
H H19 0.453901 0.247448 0.851978 0.042 Uiso calc U . R 1 . .
C C20 0.5935(14) 0.2401(15) 0.9127(13) 0.057(4) Uani d . . . 1 . .
H H20A 0.649468 0.160156 0.89775 0.085 Uiso calc U . R 1 . .
H H20B 0.596589 0.246854 0.972739 0.085 Uiso calc U . R 1 . .
H H20C 0.623696 0.298042 0.868361 0.085 Uiso calc U . R 1 . .
C C21 0.4019(18) 0.1814(15) 0.9854(14) 0.070(5) Uani d . . . 1 . .
H H21A 0.366378 0.216232 1.041778 0.105 Uiso calc U . R 1 . .
H H21B 0.472419 0.104878 0.993234 0.105 Uiso calc U . R 1 . .
H H21C 0.333342 0.169891 0.968802 0.105 Uiso calc U . R 1 . .
C C22 0.0720(11) 0.6351(9) 0.8380(8) 0.031(2) Uani d . . . 1 . .
H H22 0.085218 0.588584 0.789786 0.038 Uiso calc U . R 1 . .
C C23 0.0698(13) 0.7595(11) 0.7933(11) 0.046(3) Uani d . . . 1 . .
H H23A 0.05368 0.807509 0.839754 0.07 Uiso calc U . R 1 . .
H H23B 0.000815 0.797342 0.760104 0.07 Uiso calc U . R 1 . .
H H23C 0.153634 0.752627 0.751712 0.07 Uiso calc U . R 1 . .
C C24 -0.0588(12) 0.6441(12) 0.9040(10) 0.044(3) Uani d . . . 1 . .
H H24A -0.070032 0.683182 0.954724 0.067 Uiso calc U . R 1 . .
H H24B -0.06015 0.56448 0.926332 0.067 Uiso calc U . R 1 . .
H H24C -0.129489 0.690227 0.873032 0.067 Uiso calc U . R 1 . .
C C25 0.0699(11) 0.2545(11) 0.7753(8) 0.036(3) Uani d . . . 1 . .
C C26 -0.0334(13) 0.3242(15) 0.7340(10) 0.048(4) Uani d . . . 1 . .
C C27 -0.1160(17) 0.268(2) 0.7349(15) 0.079(7) Uani d . . . 1 . .
H H27 -0.188921 0.31093 0.708875 0.095 Uiso calc U . R 1 . .
C C28 -0.0938(19) 0.153(2) 0.7724(18) 0.086(6) Uani d U . . 1 . .
H H28 -0.150411 0.116993 0.770706 0.103 Uiso calc U . R 1 . .
C C29 0.0076(17) 0.0899(17) 0.8119(18) 0.090(9) Uani d . . . 1 . .
H H29 0.019361 0.010461 0.83792 0.109 Uiso calc U . R 1 . .
C C30 0.0958(13) 0.1375(13) 0.8159(12) 0.056(5) Uani d . . . 1 . .
C C31 -0.0584(14) 0.4499(19) 0.6961(11) 0.061(5) Uani d . . . 1 . .
H H31 0.025899 0.461662 0.680341 0.073 Uiso calc U . R 1 . .
C C32 -0.150(3) 0.529(2) 0.7654(17) 0.101(9) Uani d . . . 1 . .
H H32A -0.144199 0.607445 0.747696 0.151 Uiso calc U . R 1 . .
H H32B -0.126813 0.495147 0.823727 0.151 Uiso calc U . R 1 . .
H H32C -0.238764 0.536177 0.770312 0.151 Uiso calc U . R 1 . .
C C33 -0.111(3) 0.487(3) 0.6105(16) 0.121(12) Uani d . . . 1 . .
H H33A -0.194615 0.479022 0.624327 0.182 Uiso calc U . R 1 . .
H H33B -0.049278 0.43713 0.564631 0.182 Uiso calc U . R 1 . .
H H33C -0.121389 0.570216 0.587984 0.182 Uiso calc U . R 1 . .
C C34 0.2093(15) 0.0660(12) 0.8583(14) 0.067(6) Uani d . . . 1 . .
H H34 0.268791 0.110655 0.840434 0.08 Uiso calc U . R 1 . .
C C35 0.163(2) 0.055(2) 0.9627(17) 0.090(7) Uani d . . . 1 . .
H H35A 0.237656 0.025486 0.989702 0.136 Uiso calc U . R 1 . .
H H35B 0.116263 0.000706 0.983382 0.136 Uiso calc U . R 1 . .
H H35C 0.10426 0.133481 0.980553 0.136 Uiso calc U . R 1 . .
C C36 0.287(2) -0.0560(17) 0.826(2) 0.102(9) Uani d . . . 1 . .
H H36A 0.237165 -0.107166 0.851675 0.154 Uiso calc U . R 1 . .
H H36B 0.369378 -0.091573 0.845359 0.154 Uiso calc U . R 1 . .
H H36C 0.305234 -0.047082 0.760157 0.154 Uiso calc U . R 1 . .
C C38 0.7029(13) 0.4075(12) 0.5073(9) 0.040(3) Uani d . . . 1 . .
C C40 0.8324(14) 0.3625(15) 0.4415(11) 0.051(4) Uani d . . . 1 . .
H H40A 0.898053 0.306968 0.474405 0.077 Uiso calc U . R 1 . .
H H40B 0.858073 0.42932 0.409434 0.077 Uiso calc U . R 1 . .
H H40C 0.824867 0.322147 0.398251 0.077 Uiso calc U . R 1 . .
C C42 0.4627(12) 0.5621(11) 0.7109(10) 0.039(3) Uani d . . . 1 . .
C C44 0.4960(16) 0.6294(14) 0.7615(14) 0.059(4) Uani d . . . 1 . .
H H44A 0.525851 0.577915 0.814362 0.089 Uiso calc U . R 1 . .
H H44B 0.419011 0.698355 0.780838 0.089 Uiso calc U . R 1 . .
H H44C 0.564988 0.655839 0.722224 0.089 Uiso calc U . R 1 . .
Sb Sb1R 0.65439(10) -0.03330(10) 0.73363(7) 0.0563(3) Uani d . . . 1 . .
F F2R 0.5010(10) 0.0559(13) 0.8043(15) 0.145(9) Uani d . . . 1 . .
F F3R 0.6220(14) -0.1743(12) 0.7846(14) 0.119(6) Uani d . . . 1 . .
F F4R 0.8064(17) -0.1234(16) 0.6625(10) 0.153(9) Uani d . . . 1 . .
F F5R 0.6831(13) 0.1044(13) 0.6914(10) 0.116(6) Uani d . . . 1 . .
F F6R 0.7425(14) -0.0592(10) 0.8219(8) 0.081(3) Uani d . . . 1 . .
F F7R 0.554(2) -0.0098(14) 0.6551(14) 0.166(10) Uani d . . . 1 . .
O O1S 0.2245(12) -0.0681(11) 0.6421(8) 0.061(3) Uiso d . . . 1 . .
O O2S 1.0406(18) 0.1007(16) 0.5482(13) 0.101(5) Uiso d . . . 1 . .

loop_
_atom_site_aniso_label
_atom_site_aniso_U_11
_atom_site_aniso_U_22
_atom_site_aniso_U_33
_atom_site_aniso_U_12
_atom_site_aniso_U_13
_atom_site_aniso_U_23
Au1 0.0243(2) 0.0352(2) 0.0326(2) -0.01659(17) 0.00421(15) -0.00742(16)
O37 0.033(4) 0.043(5) 0.044(5) -0.015(4) 0.009(4) -0.002(4)
O39 0.049(6) 0.037(5) 0.056(6) -0.017(4) -0.011(5) 0.002(4)
O41 0.028(4) 0.034(4) 0.038(4) -0.018(3) -0.008(3) -0.005(3)
O43 0.028(5) 0.067(7) 0.083(8) -0.023(5) 0.001(5) -0.019(6)
N2 0.037(5) 0.031(5) 0.022(4) -0.019(4) 0.008(4) -0.009(3)
N10 0.018(4) 0.017(3) 0.025(4) -0.006(3) -0.002(3) -0.003(3)
N11 0.024(4) 0.024(4) 0.025(4) -0.015(3) 0.003(3) -0.007(3)
N12 0.024(4) 0.025(4) 0.030(4) -0.016(3) 0.005(3) -0.012(3)
C3 0.065(9) 0.050(8) 0.041(7) -0.036(7) 0.025(7) -0.025(6)
C4 0.093(12) 0.066(10) 0.032(7) -0.053(9) 0.024(7) -0.026(7)
C5 0.078(11) 0.060(9) 0.037(7) -0.042(8) 0.002(7) -0.022(6)
C6 0.043(7) 0.052(8) 0.036(6) -0.025(6) 0.003(5) -0.020(6)
C7 0.038(6) 0.032(5) 0.025(5) -0.023(5) 0.002(4) -0.006(4)
C8 0.023(4) 0.021(4) 0.028(5) -0.010(4) 0.000(4) -0.009(4)
C9 0.019(4) 0.019(4) 0.019(4) -0.008(3) -0.001(3) -0.002(3)
C13 0.012(4) 0.026(5) 0.029(5) -0.007(3) 0.003(3) -0.011(4)
C14 0.032(5) 0.016(4) 0.025(5) -0.009(4) -0.011(4) 0.014(4)
C15 0.037(6) 0.054(8) 0.045(7) -0.020(6) -0.013(5) -0.012(6)
C16 0.043(7) 0.063(9) 0.057(8) -0.022(6) -0.012(6) -0.035(7)
C17 0.037(6) 0.034(6) 0.052(7) -0.012(5) 0.000(5) -0.024(5)
C18 0.029(5) 0.026(5) 0.038(6) -0.013(4) -0.001(4) -0.010(4)
C19 0.031(6) 0.038(6) 0.029(5) -0.004(5) -0.008(4) -0.008(5)
C20 0.032(7) 0.060(9) 0.074(11) -0.004(6) -0.013(7) -0.023(8)
C21 0.058(10) 0.046(9) 0.077(12) -0.016(8) 0.012(9) 0.002(8)
C22 0.028(5) 0.023(5) 0.042(6) -0.009(4) -0.002(4) -0.010(4)
C23 0.039(7) 0.027(6) 0.066(9) -0.012(5) -0.005(6) 0.000(6)
C24 0.030(6) 0.042(7) 0.056(8) -0.016(5) 0.001(5) -0.005(6)
C25 0.028(5) 0.045(6) 0.043(6) -0.027(5) 0.014(5) -0.026(5)
C26 0.035(6) 0.076(10) 0.052(8) -0.036(7) 0.005(6) -0.030(7)
C27 0.043(8) 0.119(17) 0.108(15) -0.055(10) 0.014(9) -0.068(14)
C28 0.053(9) 0.093(12) 0.137(15) -0.052(9) 0.012(9) -0.058(11)
C29 0.050(9) 0.058(10) 0.17(2) -0.043(9) 0.039(12) -0.062(13)
C30 0.037(7) 0.040(7) 0.090(12) -0.027(6) 0.028(7) -0.035(7)
C31 0.034(7) 0.104(14) 0.056(9) -0.036(8) -0.018(6) -0.002(9)
C32 0.15(3) 0.062(13) 0.092(17) -0.024(15) -0.068(18) 0.000(12)
C33 0.083(17) 0.22(4) 0.062(13) -0.06(2) -0.020(12) -0.017(18)
C34 0.041(7) 0.025(6) 0.115(15) -0.020(6) 0.025(8) -0.016(7)
C35 0.063(12) 0.078(14) 0.109(18) -0.028(11) 0.015(12) -0.014(13)
C36 0.080(14) 0.040(9) 0.15(2) -0.013(9) 0.027(15) -0.035(12)
C38 0.039(6) 0.038(6) 0.042(7) -0.018(5) -0.004(5) -0.001(5)
C40 0.034(7) 0.064(9) 0.051(8) -0.026(7) 0.010(6) -0.012(7)
C42 0.031(6) 0.038(6) 0.052(7) -0.021(5) 0.004(5) -0.012(5)
C44 0.053(9) 0.047(8) 0.095(13) -0.028(7) -0.015(8) -0.023(8)
Sb1R 0.0456(5) 0.0579(6) 0.0549(6) 0.0123(4) -0.0217(4) -0.0340(5)
F2R 0.038(5) 0.116(11) 0.30(2) -0.027(6) 0.029(9) -0.153(14)
F3R 0.093(10) 0.067(8) 0.223(19) -0.014(7) -0.065(11) -0.056(10)
F4R 0.118(12) 0.140(14) 0.073(9) 0.053(10) 0.023(8) -0.027(9)
F5R 0.075(8) 0.104(10) 0.106(10) -0.007(7) -0.019(7) 0.051(8)
F6R 0.122(10) 0.073(7) 0.070(7) -0.046(7) -0.054(7) 0.010(5)
F7R 0.23(2) 0.100(11) 0.173(17) 0.038(12) -0.160(17) -0.067(11)

loop_
_atom_type_symbol
_atom_type_description
_atom_type_scat_dispersion_real
_atom_type_scat_dispersion_imag
_atom_type_scat_source
C C 0.0033 0.0016 'International Tables Vol C Tables 4.2.6.8 and 6.1.1.4'
H H 0.0000 0.0000 'International Tables Vol C Tables 4.2.6.8 and 6.1.1.4'
Au Au -2.0133 8.8022 'International Tables Vol C Tables 4.2.6.8 and 6.1.1.4'
F F 0.0171 0.0103 'International Tables Vol C Tables 4.2.6.8 and 6.1.1.4'
N N 0.0061 0.0033 'International Tables Vol C Tables 4.2.6.8 and 6.1.1.4'
O O 0.0106 0.0060 'International Tables Vol C Tables 4.2.6.8 and 6.1.1.4'
Sb Sb -0.5866 1.5461 'International Tables Vol C Tables 4.2.6.8 and 6.1.1.4'

loop_
_geom_angle_atom_site_label_1
_geom_angle_atom_site_label_2
_geom_angle_atom_site_label_3
_geom_angle_site_symmetry_1
_geom_angle_site_symmetry_3
_geom_angle
_geom_angle_publ_flag
C9 Au1 O41 . . 96.2(4) ?
C9 Au1 O37 . . 168.9(4) ?
O41 Au1 O37 . . 92.5(5) ?
C9 Au1 N2 . . 81.6(4) ?
O41 Au1 N2 . . 177.5(3) ?
O37 Au1 N2 . . 89.6(5) ?
C38 O37 Au1 . . 119.7(9) ?
C42 O41 Au1 . . 113.3(8) ?
C3 N2 C7 . . 120.5(11) ?
C3 N2 Au1 . . 123.7(9) ?
C7 N2 Au1 . . 115.6(7) ?
N11 N10 C9 . . 113.1(8) ?
N11 N10 C13 . . 117.0(8) ?
C9 N10 C13 . . 129.9(8) ?
N10 N11 N12 . . 104.2(8) ?
N11 N12 C8 . . 111.5(8) ?
N11 N12 C25 . . 120.0(8) ?
C8 N12 C25 . . 128.5(9) ?
N2 C3 C4 . . 120.3(13) ?
N2 C3 H3 . . 119.8 ?
C4 C3 H3 . . 119.8 ?
C5 C4 C3 . . 120.2(12) ?
C5 C4 H4 . . 119.9 ?
C3 C4 H4 . . 119.9 ?
C4 C5 C6 . . 120.0(13) ?
C4 C5 H5 . . 120.0 ?
C6 C5 H5 . . 120.0 ?
C7 C6 C5 . . 117.8(12) ?
C7 C6 H6 . . 121.1 ?
C5 C6 H6 . . 121.1 ?
N2 C7 C6 . . 121.2(10) ?
N2 C7 C8 . . 110.7(9) ?
C6 C7 C8 . . 128.1(10) ?
N12 C8 C9 . . 106.8(9) ?
N12 C8 C7 . . 133.0(9) ?
C9 C8 C7 . . 120.2(9) ?
N10 C9 C8 . . 104.4(8) ?
N10 C9 Au1 . . 143.5(7) ?
C8 C9 Au1 . . 111.7(7) ?
C14 C13 C18 . . 125.6(10) ?
C14 C13 N10 . . 117.1(9) ?
C18 C13 N10 . . 117.2(9) ?
C13 C14 C15 . . 116.1(10) ?
C13 C14 C19 . . 122.9(10) ?
C15 C14 C19 . . 121.0(10) ?
C16 C15 C14 . . 121.1(12) ?
C16 C15 H15 . . 119.4 ?
C14 C15 H15 . . 119.4 ?
C15 C16 C17 . . 120.8(11) ?
C15 C16 H16 . . 119.6 ?
C17 C16 H16 . . 119.6 ?
C16 C17 C18 . . 121.0(11) ?
C16 C17 H17 . . 119.5 ?
C18 C17 H17 . . 119.5 ?
C13 C18 C17 . . 115.4(11) ?
C13 C18 C22 . . 124.7(10) ?
C17 C18 C22 . . 119.8(10) ?
C14 C19 C21 . . 109.6(11) ?
C14 C19 C20 . . 112.1(11) ?
C21 C19 C20 . . 109.9(13) ?
C14 C19 H19 . . 108.4 ?
C21 C19 H19 . . 108.4 ?
C20 C19 H19 . . 108.4 ?
C19 C20 H20A . . 109.5 ?
C19 C20 H20B . . 109.5 ?
H20A C20 H20B . . 109.5 ?
C19 C20 H20C . . 109.5 ?
H20A C20 H20C . . 109.5 ?
H20B C20 H20C . . 109.5 ?
C19 C21 H21A . . 109.5 ?
C19 C21 H21B . . 109.5 ?
H21A C21 H21B . . 109.5 ?
C19 C21 H21C . . 109.5 ?
H21A C21 H21C . . 109.5 ?
H21B C21 H21C . . 109.5 ?
C18 C22 C24 . . 109.7(11) ?
C18 C22 C23 . . 112.1(10) ?
C24 C22 C23 . . 110.3(10) ?
C18 C22 H22 . . 108.2 ?
C24 C22 H22 . . 108.2 ?
C23 C22 H22 . . 108.2 ?
C22 C23 H23A . . 109.5 ?
C22 C23 H23B . . 109.5 ?
H23A C23 H23B . . 109.5 ?
C22 C23 H23C . . 109.5 ?
H23A C23 H23C . . 109.5 ?
H23B C23 H23C . . 109.5 ?
C22 C24 H24A . . 109.5 ?
C22 C24 H24B . . 109.5 ?
H24A C24 H24B . . 109.5 ?
C22 C24 H24C . . 109.5 ?
H24A C24 H24C . . 109.5 ?
H24B C24 H24C . . 109.5 ?
C30 C25 C26 . . 126.1(12) ?
C30 C25 N12 . . 116.5(12) ?
C26 C25 N12 . . 117.2(12) ?
C25 C26 C27 . . 114.9(17) ?
C25 C26 C31 . . 123.0(11) ?
C27 C26 C31 . . 122.0(17) ?
C28 C27 C26 . . 121.(2) ?
C28 C27 H27 . . 119.3 ?
C26 C27 H27 . . 119.3 ?
C29 C28 C27 . . 121.1(15) ?
C29 C28 H28 . . 119.4 ?
C27 C28 H28 . . 119.4 ?
C28 C29 C30 . . 122.4(19) ?
C28 C29 H29 . . 118.8 ?
C30 C29 H29 . . 118.8 ?
C25 C30 C29 . . 114.1(18) ?
C25 C30 C34 . . 123.9(12) ?
C29 C30 C34 . . 122.0(16) ?
C26 C31 C32 . . 110.2(15) ?
C26 C31 C33 . . 114.(2) ?
C32 C31 C33 . . 109.6(19) ?
C26 C31 H31 . . 107.6 ?
C32 C31 H31 . . 107.6 ?
C33 C31 H31 . . 107.6 ?
C31 C32 H32A . . 109.5 ?
C31 C32 H32B . . 109.5 ?
H32A C32 H32B . . 109.5 ?
C31 C32 H32C . . 109.5 ?
H32A C32 H32C . . 109.5 ?
H32B C32 H32C . . 109.5 ?
C31 C33 H33A . . 109.5 ?
C31 C33 H33B . . 109.5 ?
H33A C33 H33B . . 109.5 ?
C31 C33 H33C . . 109.5 ?
H33A C33 H33C . . 109.5 ?
H33B C33 H33C . . 109.5 ?
C30 C34 C36 . . 113.0(19) ?
C30 C34 C35 . . 109.9(14) ?
C36 C34 C35 . . 111.6(18) ?
C30 C34 H34 . . 107.4 ?
C36 C34 H34 . . 107.4 ?
C35 C34 H34 . . 107.4 ?
C34 C35 H35A . . 109.5 ?
C34 C35 H35B . . 109.5 ?
H35A C35 H35B . . 109.5 ?
C34 C35 H35C . . 109.5 ?
H35A C35 H35C . . 109.5 ?
H35B C35 H35C . . 109.5 ?
C34 C36 H36A . . 109.5 ?
C34 C36 H36B . . 109.5 ?
H36A C36 H36B . . 109.5 ?
C34 C36 H36C . . 109.5 ?
H36A C36 H36C . . 109.5 ?
H36B C36 H36C . . 109.5 ?
O39 C38 O37 . . 125.8(13) ?
O39 C38 C40 . . 122.3(12) ?
O37 C38 C40 . . 111.9(12) ?
C38 C40 H40A . . 109.5 ?
C38 C40 H40B . . 109.5 ?
H40A C40 H40B . . 109.5 ?
C38 C40 H40C . . 109.5 ?
H40A C40 H40C . . 109.5 ?
H40B C40 H40C . . 109.5 ?
O43 C42 O41 . . 124.0(12) ?
O43 C42 C44 . . 123.0(13) ?
O41 C42 C44 . . 113.0(13) ?
C42 C44 H44A . . 109.5 ?
C42 C44 H44B . . 109.5 ?
H44A C44 H44B . . 109.5 ?
C42 C44 H44C . . 109.5 ?
H44A C44 H44C . . 109.5 ?
H44B C44 H44C . . 109.5 ?
F5R Sb1R F7R . . 95.1(9) ?
F5R Sb1R F4R . . 94.2(9) ?
F7R Sb1R F4R . . 94.6(10) ?
F5R Sb1R F2R . . 86.3(7) ?
F7R Sb1R F2R . . 84.8(9) ?
F4R Sb1R F2R . . 179.2(9) ?
F5R Sb1R F6R . . 88.4(6) ?
F7R Sb1R F6R . . 174.4(10) ?
F4R Sb1R F6R . . 89.6(8) ?
F2R Sb1R F6R . . 90.9(8) ?
F5R Sb1R F3R . . 176.6(8) ?
F7R Sb1R F3R . . 87.2(9) ?
F4R Sb1R F3R . . 88.1(9) ?
F2R Sb1R F3R . . 91.4(8) ?
F6R Sb1R F3R . . 89.2(6) ?

loop_
_geom_bond_atom_site_label_1
_geom_bond_atom_site_label_2
_geom_bond_site_symmetry_2
_geom_bond_distance
_geom_bond_publ_flag
Au1 C9 . 1.991(11) ?
Au1 O41 . 1.998(9) ?
Au1 O37 . 2.032(10) ?
Au1 N2 . 2.052(11) ?
O37 C38 . 1.284(16) ?
O39 C38 . 1.207(17) ?
O41 C42 . 1.319(16) ?
O43 C42 . 1.200(18) ?
N2 C3 . 1.331(15) ?
N2 C7 . 1.368(15) ?
N10 N11 . 1.339(12) ?
N10 C9 . 1.353(13) ?
N10 C13 . 1.469(13) ?
N11 N12 . 1.340(12) ?
N12 C8 . 1.354(13) ?
N12 C25 . 1.454(13) ?
C3 C4 . 1.38(2) ?
C3 H3 . 0.95 ?
C4 C5 . 1.36(2) ?
C4 H4 . 0.95 ?
C5 C6 . 1.405(18) ?
C5 H5 . 0.95 ?
C6 C7 . 1.374(16) ?
C6 H6 . 0.95 ?
C7 C8 . 1.458(15) ?
C8 C9 . 1.386(13) ?
C13 C14 . 1.383(14) ?
C13 C18 . 1.391(15) ?
C14 C15 . 1.394(17) ?
C14 C19 . 1.519(16) ?
C15 C16 . 1.37(2) ?
C15 H15 . 0.95 ?
C16 C17 . 1.39(2) ?
C16 H16 . 0.95 ?
C17 C18 . 1.403(16) ?
C17 H17 . 0.95 ?
C18 C22 . 1.502(17) ?
C19 C21 . 1.52(2) ?
C19 C20 . 1.532(19) ?
C19 H19 . 1.0 ?
C20 H20A . 0.98 ?
C20 H20B . 0.98 ?
C20 H20C . 0.98 ?
C21 H21A . 0.98 ?
C21 H21B . 0.98 ?
C21 H21C . 0.98 ?
C22 C24 . 1.540(17) ?
C22 C23 . 1.543(17) ?
C22 H22 . 1.0 ?
C23 H23A . 0.98 ?
C23 H23B . 0.98 ?
C23 H23C . 0.98 ?
C24 H24A . 0.98 ?
C24 H24B . 0.98 ?
C24 H24C . 0.98 ?
C25 C30 . 1.40(2) ?
C25 C26 . 1.40(2) ?
C26 C27 . 1.401(18) ?
C26 C31 . 1.48(3) ?
C27 C28 . 1.37(3) ?
C27 H27 . 0.95 ?
C28 C29 . 1.36(4) ?
C28 H28 . 0.95 ?
C29 C30 . 1.41(2) ?
C29 H29 . 0.95 ?
C30 C34 . 1.50(3) ?
C31 C32 . 1.50(3) ?
C31 C33 . 1.53(3) ?
C31 H31 . 1.0 ?
C32 H32A . 0.98 ?
C32 H32B . 0.98 ?
C32 H32C . 0.98 ?
C33 H33A . 0.98 ?
C33 H33B . 0.98 ?
C33 H33C . 0.98 ?
C34 C36 . 1.53(2) ?
C34 C35 . 1.56(3) ?
C34 H34 . 1.0 ?
C35 H35A . 0.98 ?
C35 H35B . 0.98 ?
C35 H35C . 0.98 ?
C36 H36A . 0.98 ?
C36 H36B . 0.98 ?
C36 H36C . 0.98 ?
C38 C40 . 1.514(19) ?
C40 H40A . 0.98 ?
C40 H40B . 0.98 ?
C40 H40C . 0.98 ?
C42 C44 . 1.505(19) ?
C44 H44A . 0.98 ?
C44 H44B . 0.98 ?
C44 H44C . 0.98 ?
Sb1R F5R . 1.824(17) ?
Sb1R F7R . 1.839(15) ?
Sb1R F4R . 1.846(13) ?
Sb1R F2R . 1.847(12) ?
Sb1R F6R . 1.855(12) ?
Sb1R F3R . 1.899(17) ?

loop_
_geom_torsion_atom_site_label_1
_geom_torsion_atom_site_label_2
_geom_torsion_atom_site_label_3
_geom_torsion_atom_site_label_4
_geom_torsion_site_symmetry_1
_geom_torsion_site_symmetry_2
_geom_torsion_site_symmetry_3
_geom_torsion_site_symmetry_4
_geom_torsion
_geom_torsion_publ_flag
C9 N10 N11 N12 . . . . -0.6(11) ?
C13 N10 N11 N12 . . . . -179.2(8) ?
N10 N11 N12 C8 . . . . 1.0(11) ?
N10 N11 N12 C25 . . . . 179.5(10) ?
C7 N2 C3 C4 . . . . 1.(2) ?
Au1 N2 C3 C4 . . . . -173.6(13) ?
N2 C3 C4 C5 . . . . -2.(3) ?
C3 C4 C5 C6 . . . . 2.(3) ?
C4 C5 C6 C7 . . . . -1.(2) ?
C3 N2 C7 C6 . . . . -0.4(19) ?
Au1 N2 C7 C6 . . . . 174.8(10) ?
C3 N2 C7 C8 . . . . 179.9(12) ?
Au1 N2 C7 C8 . . . . -4.9(12) ?
C5 C6 C7 N2 . . . . 0.(2) ?
C5 C6 C7 C8 . . . . 179.8(13) ?
N11 N12 C8 C9 . . . . -1.0(12) ?
C25 N12 C8 C9 . . . . -179.4(11) ?
N11 N12 C8 C7 . . . . 176.1(11) ?
C25 N12 C8 C7 . . . . -2.(2) ?
N2 C7 C8 N12 . . . . -172.1(11) ?
C6 C7 C8 N12 . . . . 8.(2) ?
N2 C7 C8 C9 . . . . 4.7(15) ?
C6 C7 C8 C9 . . . . -175.0(12) ?
N11 N10 C9 C8 . . . . 0.0(11) ?
C13 N10 C9 C8 . . . . 178.4(9) ?
N11 N10 C9 Au1 . . . . -171.9(9) ?
C13 N10 C9 Au1 . . . . 6.5(18) ?
N12 C8 C9 N10 . . . . 0.6(11) ?
C7 C8 C9 N10 . . . . -176.9(9) ?
N12 C8 C9 Au1 . . . . 175.4(7) ?
C7 C8 C9 Au1 . . . . -2.1(12) ?
N11 N10 C13 C14 . . . . 105.4(10) ?
C9 N10 C13 C14 . . . . -73.0(13) ?
N11 N10 C13 C18 . . . . -72.2(12) ?
C9 N10 C13 C18 . . . . 109.4(12) ?
C18 C13 C14 C15 . . . . -0.4(16) ?
N10 C13 C14 C15 . . . . -177.8(9) ?
C18 C13 C14 C19 . . . . 177.1(10) ?
N10 C13 C14 C19 . . . . -0.3(14) ?
C13 C14 C15 C16 . . . . 1.6(18) ?
C19 C14 C15 C16 . . . . -176.0(13) ?
C14 C15 C16 C17 . . . . -2.(2) ?
C15 C16 C17 C18 . . . . 1.(2) ?
C14 C13 C18 C17 . . . . -0.3(16) ?
N10 C13 C18 C17 . . . . 177.0(10) ?
C14 C13 C18 C22 . . . . -177.2(10) ?
N10 C13 C18 C22 . . . . 0.2(15) ?
C16 C17 C18 C13 . . . . -0.1(18) ?
C16 C17 C18 C22 . . . . 176.9(12) ?
C13 C14 C19 C21 . . . . -96.5(15) ?
C15 C14 C19 C21 . . . . 80.9(16) ?
C13 C14 C19 C20 . . . . 141.3(12) ?
C15 C14 C19 C20 . . . . -41.3(16) ?
C13 C18 C22 C24 . . . . 106.9(13) ?
C17 C18 C22 C24 . . . . -69.8(14) ?
C13 C18 C22 C23 . . . . -130.2(12) ?
C17 C18 C22 C23 . . . . 53.1(15) ?
N11 N12 C25 C30 . . . . -88.1(13) ?
C8 N12 C25 C30 . . . . 90.2(15) ?
N11 N12 C25 C26 . . . . 95.6(13) ?
C8 N12 C25 C26 . . . . -86.1(15) ?
C30 C25 C26 C27 . . . . 0.(2) ?
N12 C25 C26 C27 . . . . 175.8(12) ?
C30 C25 C26 C31 . . . . 177.0(14) ?
N12 C25 C26 C31 . . . . -7.1(19) ?
C25 C26 C27 C28 . . . . -1.(2) ?
C31 C26 C27 C28 . . . . -178.1(18) ?
C26 C27 C28 C29 . . . . 1.(3) ?
C27 C28 C29 C30 . . . . -1.(3) ?
C26 C25 C30 C29 . . . . 1.(2) ?
N12 C25 C30 C29 . . . . -175.2(13) ?
C26 C25 C30 C34 . . . . 179.2(14) ?
N12 C25 C30 C34 . . . . 3.(2) ?
C28 C29 C30 C25 . . . . 0.(3) ?
C28 C29 C30 C34 . . . . -178.8(19) ?
C25 C26 C31 C32 . . . . -92.0(18) ?
C27 C26 C31 C32 . . . . 85.(2) ?
C25 C26 C31 C33 . . . . 144.3(16) ?
C27 C26 C31 C33 . . . . -39.(2) ?
C25 C30 C34 C36 . . . . -129.8(16) ?
C29 C30 C34 C36 . . . . 48.(2) ?
C25 C30 C34 C35 . . . . 104.8(17) ?
C29 C30 C34 C35 . . . . -77.(2) ?
Au1 O37 C38 O39 . . . . 2.(2) ?
Au1 O37 C38 C40 . . . . -176.6(9) ?
Au1 O41 C42 O43 . . . . 0.2(16) ?
Au1 O41 C42 C44 . . . . -179.9(10) ?
